data_4505864
loop_
_publ_author_name
'Tsaggeos, Kostas'
'Masiera, Natalia'
'Niwicka, Aleksandra'
'Dokorou, Vassiliki'
'Siskos, Michael G.'
'Skoulika, Stavroula'
'Michaelides, Adonis'

_publ_section_title
;
 Crystal Structure, Thermal Behavior, and Photochemical Reactivity of a
 Series of Co-Crystals oftrans-1,2-Bis(4-pyridyl) Ethylene with
 Dicarboxylic Acids
;
_journal_issue 5
_journal_name_full 'Crystal Growth &amp; Design'
_journal_page_first 2187
_journal_paper_doi 10.1021/cg200681s
_journal_volume 12
_journal_year 2012
_chemical_formula_sum 'C17 H18 N2 O4'
_chemical_formula_weight 314.33
_chemical_name_systematic
; 
 ? 
;
_space_group_IT_number 15
_symmetry_cell_setting monoclinic
_symmetry_space_group_name_Hall '-C 2yc'
_symmetry_space_group_name_H-M 'C 1 2/c 1'
_atom_sites_solution_hydrogens geom
_atom_sites_solution_primary direct
_atom_sites_solution_secondary difmap
_audit_creation_method SHELXL-97
_cell_angle_alpha 90.00
_cell_angle_beta 90.530(10)
_cell_angle_gamma 90.00
_cell_formula_units_Z 4
_cell_length_a 15.7680(10)
_cell_length_b 10.3210(10)
_cell_length_c 9.5940(10)
_cell_measurement_reflns_used 99
_cell_measurement_temperature 293(2)
_cell_measurement_theta_max 12.8
_cell_measurement_theta_min 4.5
_cell_volume 1561.3(2)
_computing_cell_refinement XSCANS
_computing_data_collection XSCANS
_computing_data_reduction XSCANS
_computing_structure_refinement 'SHELXL-97 (Sheldrick, 1997)'
_computing_structure_solution 'SHELXS-97 (Sheldrick, 1990)'
_diffrn_ambient_temperature 293(2)
_diffrn_measured_fraction_theta_full 0.999
_diffrn_measured_fraction_theta_max 0.999
_diffrn_measurement_device_type P4
_diffrn_measurement_method scintillation
_diffrn_radiation_monochromator graphite
_diffrn_radiation_source 'fine-focus sealed tube'
_diffrn_radiation_type MoK\a
_diffrn_radiation_wavelength 0.71073
_diffrn_reflns_av_R_equivalents 0.0481
_diffrn_reflns_av_sigmaI/netI 0.0536
_diffrn_reflns_limit_h_max 18
_diffrn_reflns_limit_h_min -1
_diffrn_reflns_limit_k_max 12
_diffrn_reflns_limit_k_min -11
_diffrn_reflns_limit_l_max 11
_diffrn_reflns_limit_l_min -11
_diffrn_reflns_number 1763
_diffrn_reflns_theta_full 24.99
_diffrn_reflns_theta_max 24.99
_diffrn_reflns_theta_min 2.36
_diffrn_standards_decay_% none
_diffrn_standards_interval_count 100
_diffrn_standards_number 2
_exptl_absorpt_coefficient_mu 0.096
_exptl_absorpt_correction_type none
_exptl_crystal_colour colorless
_exptl_crystal_density_diffrn 1.337
_exptl_crystal_density_method 'not measured'
_exptl_crystal_description prismatic
_exptl_crystal_F_000 664
_exptl_crystal_size_max 0.20
_exptl_crystal_size_mid 0.12
_exptl_crystal_size_min 0.10
_refine_diff_density_max 0.150
_refine_diff_density_min -0.217
_refine_diff_density_rms 0.050
_refine_ls_extinction_method none
_refine_ls_goodness_of_fit_ref 1.036
_refine_ls_hydrogen_treatment mixed
_refine_ls_matrix_type fullcycle
_refine_ls_number_parameters 141
_refine_ls_number_reflns 1374
_refine_ls_number_restraints 1
_refine_ls_restrained_S_all 1.037
_refine_ls_R_factor_all 0.0995
_refine_ls_R_factor_gt 0.0485
_refine_ls_shift/su_max 0.006
_refine_ls_shift/su_mean 0.001
_refine_ls_structure_factor_coef Fsqd
_refine_ls_weighting_details 'calc w=1/[\s^2^(Fo^2^)+(0.0615P)^2^+0.0957P] where P=(Fo^2^+2Fc^2^)/3'
_refine_ls_weighting_scheme calc
_refine_ls_wR_factor_gt 0.1068
_refine_ls_wR_factor_ref 0.1309
_reflns_number_gt 845
_reflns_number_total 1374
_reflns_threshold_expression >2sigma(I)
_cod_data_source_file cg200681s_si_003.cif
_cod_data_source_block shelxl
_cod_original_sg_symbol_H-M C2/c
_cod_database_code 4505864

loop_
_symmetry_equiv_pos_as_xyz
'x, y, z'
'-x, y, -z+1/2'
'x+1/2, y+1/2, z'
'-x+1/2, y+1/2, -z+1/2'
'-x, -y, -z'
'x, -y, z-1/2'
'-x+1/2, -y+1/2, -z'
'x+1/2, -y+1/2, z-1/2'

loop_
_atom_site_label
_atom_site_type_symbol
_atom_site_fract_x
_atom_site_fract_y
_atom_site_fract_z
_atom_site_U_iso_or_equiv
_atom_site_adp_type
_atom_site_occupancy
_atom_site_symmetry_multiplicity
_atom_site_calc_flag
_atom_site_refinement_flags
O1 O 0.87848(14) 0.1153(2) -0.0492(2) 0.0674(7) Uani 1 1 d .
O2 O 0.82180(13) -0.0803(2) -0.0277(2) 0.0627(6) Uani 1 1 d D
N N 0.71021(13) -0.0077(2) 0.1567(2) 0.0459(6) Uani 1 1 d .
C7 C 0.87644(16) 0.0026(3) -0.0785(3) 0.0459(7) Uani 1 1 d .
C8 C 0.9362(2) -0.0637(3) -0.1763(4) 0.0532(8) Uani 1 1 d .
C9 C 1.0000 0.0202(4) -0.2500 0.0463(10) Uani 1 2 d S
C1 C 0.52093(16) 0.0456(3) 0.4664(3) 0.0427(7) Uani 1 1 d .
C2 C 0.58729(15) 0.0235(2) 0.3621(2) 0.0374(6) Uani 1 1 d .
C6 C 0.62096(18) 0.1284(3) 0.2905(3) 0.0437(7) Uani 1 1 d .
C5 C 0.68141(18) 0.1084(3) 0.1901(3) 0.0473(7) Uani 1 1 d .
C4 C 0.67769(19) -0.1094(3) 0.2251(3) 0.0485(7) Uani 1 1 d .
C3 C 0.61782(17) -0.0977(3) 0.3271(3) 0.0446(7) Uani 1 1 d .
H1 H 0.785(2) -0.043(3) 0.037(3) 0.108(13) Uiso 1 1 d D
H2A H 0.9020(19) -0.113(3) -0.240(3) 0.078(10) Uiso 1 1 d .
H2B H 0.966(2) -0.133(3) -0.122(3) 0.083(11) Uiso 1 1 d .
H3 H 1.0303(19) 0.080(3) -0.186(3) 0.067(9) Uiso 1 1 d .
H4 H 0.5077(17) 0.139(2) 0.484(2) 0.057(8) Uiso 1 1 d .
H6 H 0.6025(17) 0.218(3) 0.315(3) 0.064(8) Uiso 1 1 d .
H7 H 0.7026(18) 0.184(3) 0.140(3) 0.072(9) Uiso 1 1 d .
H8 H 0.6998(16) -0.193(2) 0.196(2) 0.051(7) Uiso 1 1 d .
H9 H 0.5974(18) -0.180(3) 0.375(3) 0.076(9) Uiso 1 1 d .

loop_
_atom_site_aniso_label
_atom_site_aniso_U_11
_atom_site_aniso_U_22
_atom_site_aniso_U_33
_atom_site_aniso_U_23
_atom_site_aniso_U_13
_atom_site_aniso_U_12
O1 0.0773(16) 0.0497(13) 0.0761(15) -0.0074(10) 0.0374(12) 0.0044(11)
O2 0.0551(12) 0.0646(13) 0.0691(14) -0.0087(11) 0.0381(11) -0.0084(11)
N 0.0364(12) 0.0606(14) 0.0409(12) -0.0017(12) 0.0173(10) 0.0015(12)
C7 0.0416(16) 0.0533(17) 0.0430(15) 0.0008(14) 0.0152(13) 0.0029(14)
C8 0.0474(17) 0.0506(17) 0.0623(19) -0.0066(16) 0.0303(15) -0.0044(16)
C9 0.045(2) 0.048(2) 0.047(2) 0.000 0.0237(19) 0.000
C1 0.0414(16) 0.0480(18) 0.0388(15) -0.0049(11) 0.0115(12) 0.0051(12)
C2 0.0337(13) 0.0495(16) 0.0290(12) -0.0020(11) 0.0064(11) 0.0009(12)
C6 0.0447(16) 0.0435(16) 0.0433(14) -0.0020(12) 0.0122(13) 0.0013(13)
C5 0.0427(16) 0.0548(17) 0.0447(15) 0.0030(14) 0.0127(13) -0.0081(14)
C4 0.0491(17) 0.0499(17) 0.0468(15) -0.0010(13) 0.0208(14) 0.0112(14)
C3 0.0485(17) 0.0454(16) 0.0402(14) 0.0029(12) 0.0172(13) 0.0038(13)

loop_
_atom_type_symbol
_atom_type_description
_atom_type_scat_dispersion_real
_atom_type_scat_dispersion_imag
_atom_type_scat_source
C C 0.0033 0.0016 'International Tables Vol C Tables 4.2.6.8 and 6.1.1.4'
H H 0.0000 0.0000 'International Tables Vol C Tables 4.2.6.8 and 6.1.1.4'
O O 0.0106 0.0060 'International Tables Vol C Tables 4.2.6.8 and 6.1.1.4'
N N 0.0061 0.0033 'International Tables Vol C Tables 4.2.6.8 and 6.1.1.4'

loop_
_geom_angle_atom_site_label_1
_geom_angle_atom_site_label_2
_geom_angle_atom_site_label_3
_geom_angle
_geom_angle_site_symmetry_1
_geom_angle_site_symmetry_3
C7 O2 H1 113(2) . .
C5 N C4 117.1(2) . .
O1 C7 O2 124.3(2) . .
O1 C7 C8 125.1(2) . .
O2 C7 C8 110.7(2) . .
C7 C8 C9 117.2(2) . .
C7 C8 H2A 106.6(19) . .
C9 C8 H2A 112.5(19) . .
C7 C8 H2B 107.3(18) . .
C9 C8 H2B 110.0(19) . .
H2A C8 H2B 102(2) . .
C8 C9 C8 109.9(3) . 2_754
C8 C9 H3 112.9(17) . .
C8 C9 H3 109.2(17) 2_754 .
C1 C1 C2 125.6(3) 5_656 .
C1 C1 H4 119.7(15) 5_656 .
C2 C1 H4 114.6(15) . .
C3 C2 C6 116.7(2) . .
C3 C2 C1 123.8(2) . .
C6 C2 C1 119.5(2) . .
C5 C6 C2 119.9(2) . .
C5 C6 H6 120.8(16) . .
C2 C6 H6 119.2(16) . .
N C5 C6 123.2(2) . .
N C5 H7 119.0(17) . .
C6 C5 H7 117.8(17) . .
N C4 C3 123.3(3) . .
N C4 H8 114.3(14) . .
C3 C4 H8 122.4(15) . .
C4 C3 C2 119.7(2) . .
C4 C3 H9 118.1(17) . .
C2 C3 H9 122.2(16) . .

loop_
_geom_bond_atom_site_label_1
_geom_bond_atom_site_label_2
_geom_bond_distance
_geom_bond_site_symmetry_2
O1 C7 1.196(3) .
O2 C7 1.312(3) .
O2 H1 0.934(19) .
N C5 1.322(3) .
N C4 1.343(3) .
C7 C8 1.500(4) .
C8 C9 1.509(3) .
C8 H2A 0.95(3) .
C8 H2B 1.00(3) .
C9 C8 1.509(3) 2_754
C9 H3 0.99(3) .
C1 C1 1.322(5) 5_656
C1 C2 1.472(3) .
C1 H4 1.00(3) .
C2 C3 1.383(3) .
C2 C6 1.390(3) .
C6 C5 1.377(4) .
C6 H6 0.99(3) .
C5 H7 0.98(3) .
C4 C3 1.371(4) .
C4 H8 0.98(3) .
C3 H9 1.02(3) .

loop_
_geom_torsion_atom_site_label_1
_geom_torsion_atom_site_label_2
_geom_torsion_atom_site_label_3
_geom_torsion_atom_site_label_4
_geom_torsion
_geom_torsion_site_symmetry_1
_geom_torsion_site_symmetry_4
O1 C7 C8 C9 -4.2(5) . .
O2 C7 C8 C9 176.6(2) . .
C7 C8 C9 C8 170.3(4) . 2_754
C1 C1 C2 C3 -4.0(5) 5_656 .
C1 C1 C2 C6 174.4(3) 5_656 .
C3 C2 C6 C5 0.2(4) . .
C1 C2 C6 C5 -178.3(3) . .
C4 N C5 C6 0.2(4) . .
C2 C6 C5 N 0.0(4) . .
C5 N C4 C3 -0.7(4) . .
N C4 C3 C2 1.0(5) . .
C6 C2 C3 C4 -0.7(4) . .
C1 C2 C3 C4 177.7(3) . .
